data_7251093
loop_
_publ_author_name
'Kawahata, Masatoshi'
'Makino, Hayahide'
'Hyodo, Tadashi'
'Tominaga, Masahide'
'Yamaguchi, Kentaro'

_publ_section_title
;
 Tetrameric H-shaped assemblies as a motif in inclusion crystals of
 bent-shaped host molecules having nitrophenol moieties
;
_journal_issue 47
_journal_name_full CrystEngComm
_journal_page_first 7655
_journal_page_last 7661
_journal_paper_doi 10.1039/D5CE00655D
_journal_volume 27
_journal_year 2025
_chemical_formula_sum 'C64 H84 N4 O17'
_chemical_formula_weight 1181.35
_space_group_crystal_system triclinic
_space_group_IT_number 2
_space_group_name_Hall '-P 1'
_space_group_name_H-M_alt 'P -1'
_atom_sites_solution_hydrogens geom
_audit_creation_method SHELXL-2019/3
_audit_update_record
;
2025-10-06 deposited with the CCDC.	2025-10-13 downloaded from the CCDC.
;
_cell_angle_alpha 88.819(9)
_cell_angle_beta 81.557(8)
_cell_angle_gamma 74.642(8)
_cell_formula_units_Z 2
_cell_length_a 13.651(2)
_cell_length_b 14.252(3)
_cell_length_c 15.902(3)
_cell_measurement_reflns_used 9889
_cell_measurement_temperature 100(2)
_cell_measurement_theta_max 72.68
_cell_measurement_theta_min 3.22
_cell_volume 2950.4(9)
_computing_cell_refinement 'Bruker SAINT'
_computing_data_collection 'Bruker APEX6'
_computing_data_reduction 'Bruker SAINT'
_computing_molecular_graphics 'OLEX2 (Dolomanov <i>et al.</i>, 2009)'
_computing_publication_material 'SHELXLE (H\"ubschle et al., 2011)'
_computing_structure_refinement 'SHELXL-2019/2 (Sheldrick, 2019)'
_computing_structure_solution 'SHELXT 2018/2 (Sheldrick, 2018)'
_diffrn_ambient_temperature 100(2)
_diffrn_measured_fraction_theta_full 0.964
_diffrn_measured_fraction_theta_max 0.945
_diffrn_measurement_device_type 'Bruker D8 QUEST diffractometer'
_diffrn_measurement_method 'omega and phi scans'
_diffrn_radiation_type CuK\a
_diffrn_radiation_wavelength 1.54178
_diffrn_reflns_av_R_equivalents 0.0882
_diffrn_reflns_av_unetI/netI 0.0661
_diffrn_reflns_Laue_measured_fraction_full 0.964
_diffrn_reflns_Laue_measured_fraction_max 0.945
_diffrn_reflns_limit_h_max 16
_diffrn_reflns_limit_h_min -16
_diffrn_reflns_limit_k_max 17
_diffrn_reflns_limit_k_min -17
_diffrn_reflns_limit_l_max 19
_diffrn_reflns_limit_l_min -19
_diffrn_reflns_number 41702
_diffrn_reflns_point_group_measured_fraction_full 0.964
_diffrn_reflns_point_group_measured_fraction_max 0.945
_diffrn_reflns_theta_full 67.679
_diffrn_reflns_theta_max 72.670
_diffrn_reflns_theta_min 2.810
_diffrn_source 'sealed x-ray tube'
_exptl_absorpt_coefficient_mu 0.791
_exptl_absorpt_correction_T_max 0.7536
_exptl_absorpt_correction_T_min 0.5721
_exptl_absorpt_correction_type empirical
_exptl_absorpt_process_details 'SADABS Sheldrick 1996'
_exptl_crystal_colour colourless
_exptl_crystal_density_diffrn 1.330
_exptl_crystal_description prismatic
_exptl_crystal_F_000 1264
_exptl_crystal_size_max 0.110
_exptl_crystal_size_mid 0.100
_exptl_crystal_size_min 0.100
_refine_diff_density_max 0.649
_refine_diff_density_min -0.562
_refine_diff_density_rms 0.152
_refine_ls_extinction_coef 0.0139(8)
_refine_ls_extinction_expression Fc^*^=kFc[1+0.001xFc^2^\l^3^/sin(2\q)]^-1/4^
_refine_ls_extinction_method 'SHELXL-2019/2 (Sheldrick 2019)'
_refine_ls_goodness_of_fit_ref 1.100
_refine_ls_hydrogen_treatment mixed
_refine_ls_matrix_type full
_refine_ls_number_parameters 889
_refine_ls_number_reflns 11076
_refine_ls_number_restraints 153
_refine_ls_restrained_S_all 1.114
_refine_ls_R_factor_all 0.0946
_refine_ls_R_factor_gt 0.0735
_refine_ls_shift/su_max 0.000
_refine_ls_shift/su_mean 0.000
_refine_ls_structure_factor_coef Fsqd
_refine_ls_weighting_details 'w=1/[\s^2^(Fo^2^)+(0.1195P)^2^+1.0031P] where P=(Fo^2^+2Fc^2^)/3'
_refine_ls_weighting_scheme calc
_refine_ls_wR_factor_gt 0.1864
_refine_ls_wR_factor_ref 0.1989
_reflns_Friedel_coverage 0.000
_reflns_number_gt 8892
_reflns_number_total 11076
_reflns_threshold_expression 'I > 2\s(I)'
_cod_data_source_file d5ce00655d2.cif
_cod_data_source_block 1a
_cod_depositor_comments 'Adding full bibliography for 7251093--7251096.cif.'
_cod_original_cell_volume 2950.5(9)
_cod_database_code 7251093
_shelx_shelxl_version_number 2019/3
_shelx_space_group_comment
;
The symmetry employed for this shelxl refinement is uniquely defined
by the following loop, which should always be used as a source of
symmetry information in preference to the above space-group names.
They are only intended as comments.
;
_shelx_estimated_absorpt_t_min 0.918
_shelx_estimated_absorpt_t_max 0.925

loop_
_space_group_symop_operation_xyz
'x, y, z'
'-x, -y, -z'

loop_
_atom_site_label
_atom_site_type_symbol
_atom_site_fract_x
_atom_site_fract_y
_atom_site_fract_z
_atom_site_U_iso_or_equiv
_atom_site_adp_type
_atom_site_occupancy
_atom_site_site_symmetry_order
_atom_site_calc_flag
_atom_site_refinement_flags_posn
_atom_site_refinement_flags_adp
_atom_site_refinement_flags_occupancy
_atom_site_disorder_assembly
_atom_site_disorder_group
C1 C 0.99461(15) 0.31248(15) 0.31994(13) 0.0209(4) Uani 1 1 d . . . . .
C2 C 0.92807(15) 0.25398(15) 0.28503(13) 0.0203(4) Uani 1 1 d . . . . .
H2A H 0.856574 0.294901 0.288364 0.024 Uiso 1 1 calc R U . . .
H2B H 0.927275 0.196150 0.320429 0.024 Uiso 1 1 calc R U . . .
C3 C 0.97091(15) 0.22091(15) 0.19130(13) 0.0207(4) Uani 1 1 d . . . . .
C4 C 0.97349(15) 0.31007(15) 0.13507(13) 0.0220(4) Uani 1 1 d . . . . .
H4A H 1.002924 0.288197 0.075854 0.026 Uiso 1 1 calc R U . . .
H4B H 0.902758 0.351584 0.134963 0.026 Uiso 1 1 calc R U . . .
C5 C 1.03880(16) 0.36874(16) 0.16941(14) 0.0239(4) Uani 1 1 d . . . . .
H5 H 1.037958 0.427663 0.133989 0.029 Uiso 1 1 calc R U . . .
C6 C 0.99395(16) 0.40089(15) 0.26206(13) 0.0222(4) Uani 1 1 d . . . . .
H6A H 0.922576 0.441750 0.264196 0.027 Uiso 1 1 calc R U . . .
H6B H 1.034786 0.440784 0.283381 0.027 Uiso 1 1 calc R U . . .
C7 C 1.10680(15) 0.24972(16) 0.31344(14) 0.0240(4) Uani 1 1 d . . . . .
H7A H 1.149477 0.287736 0.334707 0.029 Uiso 1 1 calc R U . . .
H7B H 1.109594 0.191630 0.349180 0.029 Uiso 1 1 calc R U . . .
C8 C 1.14943(15) 0.21772(16) 0.22068(14) 0.0255(5) Uani 1 1 d . . . . .
H8 H 1.221341 0.175774 0.217789 0.031 Uiso 1 1 calc R U . . .
C9 C 1.08304(15) 0.15913(16) 0.18831(14) 0.0241(4) Uani 1 1 d . . . . .
H9A H 1.084393 0.100987 0.223735 0.029 Uiso 1 1 calc R U . . .
H9B H 1.111724 0.136661 0.129106 0.029 Uiso 1 1 calc R U . . .
C10 C 1.14976(16) 0.30632(17) 0.16542(15) 0.0279(5) Uani 1 1 d . . . . .
H10A H 1.178953 0.285325 0.105969 0.034 Uiso 1 1 calc R U . . .
H10B H 1.192430 0.344540 0.186409 0.034 Uiso 1 1 calc R U . . .
C11 C 0.95000(15) 0.34420(16) 0.41258(13) 0.0228(4) Uani 1 1 d . . . . .
C12 C 0.94754(17) 0.27635(17) 0.47899(14) 0.0274(5) Uani 1 1 d . . . . .
C13 C 0.90729(19) 0.30707(19) 0.56329(15) 0.0329(5) Uani 1 1 d . . . . .
H13 H 0.907180 0.259917 0.606377 0.039 Uiso 1 1 calc R U . . .
C14 C 0.86802(18) 0.40415(18) 0.58459(14) 0.0311(5) Uani 1 1 d . . . . .
H14 H 0.840110 0.425039 0.641494 0.037 Uiso 1 1 calc R U . . .
C15 C 0.87075(16) 0.47003(16) 0.52009(14) 0.0253(5) Uani 1 1 d . . . . .
C16 C 0.91111(15) 0.44172(16) 0.43592(14) 0.0228(4) Uani 1 1 d . . . . .
H16 H 0.911964 0.489990 0.393920 0.027 Uiso 1 1 calc R U . . .
C17 C 0.90390(15) 0.16302(15) 0.15869(12) 0.0208(4) Uani 1 1 d . . . . .
C18 C 0.79754(16) 0.20336(15) 0.15576(13) 0.0228(4) Uani 1 1 d . . . . .
C19 C 0.73790(17) 0.14817(17) 0.12668(14) 0.0266(5) Uani 1 1 d . . . . .
H19 H 0.666766 0.176604 0.125840 0.032 Uiso 1 1 calc R U . . .
C20 C 0.78100(18) 0.05337(17) 0.09935(14) 0.0268(5) Uani 1 1 d . . . . .
H20 H 0.740618 0.015711 0.079787 0.032 Uiso 1 1 calc R U . . .
C21 C 0.88499(17) 0.01430(16) 0.10113(13) 0.0258(5) Uani 1 1 d . . . . .
C22 C 0.94514(16) 0.06754(16) 0.13075(13) 0.0239(4) Uani 1 1 d . . . . .
H22 H 1.015975 0.037766 0.131826 0.029 Uiso 1 1 calc R U . . .
N1 N 0.82788(14) 0.57259(15) 0.54094(13) 0.0281(4) Uani 1 1 d . . . . .
N2 N 0.93360(16) -0.08570(14) 0.07260(12) 0.0302(4) Uani 1 1 d . . . . .
O1 O 0.98436(15) 0.18017(12) 0.46091(11) 0.0346(4) Uani 1 1 d . . . . .
H1 H 1.000(3) 0.1528(15) 0.502(2) 0.052 Uiso 1 1 calc R U . . .
O2 O 0.77936(13) 0.59515(13) 0.61339(11) 0.0364(4) Uani 1 1 d . . . . .
O3 O 0.83930(13) 0.63286(12) 0.48653(12) 0.0347(4) Uani 1 1 d . . . . .
O4 O 0.75429(12) 0.29691(11) 0.17985(10) 0.0261(3) Uani 1 1 d . . . . .
H4 H 0.687(3) 0.3114(8) 0.1775(19) 0.039 Uiso 1 1 calc R U . . .
O5 O 0.88373(14) -0.12841(13) 0.03633(11) 0.0372(4) Uani 1 1 d . . . . .
O6 O 1.02260(15) -0.12283(13) 0.08446(14) 0.0452(5) Uani 1 1 d . . . . .
C23 C 0.67621(15) 0.62327(15) 0.25395(13) 0.0221(4) Uani 1 1 d . . . . .
C24 C 0.58245(15) 0.70341(15) 0.23109(13) 0.0215(4) Uani 1 1 d . . . . .
H24A H 0.523504 0.675216 0.231099 0.026 Uiso 1 1 calc R U . . .
H24B H 0.562567 0.756087 0.274865 0.026 Uiso 1 1 calc R U . . .
C25 C 0.60700(15) 0.74641(15) 0.14307(13) 0.0210(4) Uani 1 1 d . . . . .
C26 C 0.70049(15) 0.78818(15) 0.14467(15) 0.0246(4) Uani 1 1 d . . . . .
H26A H 0.717661 0.816294 0.088755 0.030 Uiso 1 1 calc R U . . .
H26B H 0.682803 0.840909 0.188279 0.030 Uiso 1 1 calc R U . . .
C27 C 0.79432(15) 0.70822(16) 0.16479(15) 0.0253(5) Uani 1 1 d . . . . .
H27 H 0.853364 0.737285 0.165257 0.030 Uiso 1 1 calc R U . . .
C28 C 0.76952(15) 0.66662(15) 0.25195(14) 0.0237(4) Uani 1 1 d . . . . .
H28A H 0.753663 0.718664 0.296029 0.028 Uiso 1 1 calc R U . . .
H28B H 0.829906 0.615226 0.264678 0.028 Uiso 1 1 calc R U . . .
C29 C 0.70455(15) 0.54450(15) 0.18318(14) 0.0228(4) Uani 1 1 d . . . . .
H29A H 0.763886 0.491791 0.195817 0.027 Uiso 1 1 calc R U . . .
H29B H 0.645970 0.516075 0.182043 0.027 Uiso 1 1 calc R U . . .
C30 C 0.73165(16) 0.58593(15) 0.09570(14) 0.0246(5) Uani 1 1 d . . . . .
H30 H 0.749977 0.532422 0.051862 0.029 Uiso 1 1 calc R U . . .
C31 C 0.63897(15) 0.66585(15) 0.07359(13) 0.0231(4) Uani 1 1 d . . . . .
H31A H 0.580894 0.637568 0.069606 0.028 Uiso 1 1 calc R U . . .
H31B H 0.657451 0.693736 0.017850 0.028 Uiso 1 1 calc R U . . .
C32 C 0.82361(16) 0.62797(17) 0.09619(14) 0.0262(5) Uani 1 1 d . . . . .
H32A H 0.841390 0.655035 0.039920 0.031 Uiso 1 1 calc R U . . .
H32B H 0.883954 0.576312 0.108600 0.031 Uiso 1 1 calc R U . . .
C33 C 0.65165(15) 0.58214(18) 0.34205(14) 0.0272(5) Uani 1 1 d . . . . .
C34 C 0.62184(16) 0.6417(2) 0.41671(15) 0.0329(5) Uani 1 1 d . . . . .
C35 C 0.60468(19) 0.6004(3) 0.49748(16) 0.0474(8) Uani 1 1 d . . . . .
H35 H 0.584767 0.641519 0.546684 0.057 Uiso 1 1 calc R U . . .
C36 C 0.6161(2) 0.5024(3) 0.50633(18) 0.0483(8) Uani 1 1 d . . . . .
H36 H 0.605604 0.475140 0.560842 0.058 Uiso 1 1 calc R U . . .
C37 C 0.64332(18) 0.4446(2) 0.43373(18) 0.0422(7) Uani 1 1 d . . . . .
C38 C 0.66099(16) 0.48327(19) 0.35289(16) 0.0309(5) Uani 1 1 d . . . . .
H38 H 0.679751 0.440967 0.304431 0.037 Uiso 1 1 calc R U . . .
C39 C 0.51295(15) 0.82653(15) 0.12356(13) 0.0217(4) Uani 1 1 d . . . . .
C40 C 0.41819(15) 0.80718(16) 0.11409(13) 0.0228(4) Uani 1 1 d . . . . .
C41 C 0.33354(15) 0.88235(17) 0.09742(14) 0.0258(5) Uani 1 1 d . . . . .
H41 H 0.271503 0.867229 0.090278 0.031 Uiso 1 1 calc R U . . .
C42 C 0.33872(16) 0.97690(16) 0.09127(14) 0.0255(5) Uani 1 1 d . . . . .
H42 H 0.281130 1.027750 0.080816 0.031 Uiso 1 1 calc R U . . .
C43 C 0.43111(15) 0.99574(15) 0.10085(13) 0.0229(4) Uani 1 1 d . . . . .
C44 C 0.51574(15) 0.92269(15) 0.11675(13) 0.0218(4) Uani 1 1 d . . . . .
H44 H 0.577335 0.939119 0.123140 0.026 Uiso 1 1 calc R U . . .
N3 N 0.65282(18) 0.3398(2) 0.4393(2) 0.0540(7) Uani 1 1 d . U . . .
N4 N 0.43953(13) 1.09562(13) 0.09473(11) 0.0248(4) Uani 1 1 d . . . . .
O7 O 0.61172(14) 0.73729(15) 0.40889(11) 0.0403(5) Uani 1 1 d . . . . .
H7 H 0.601(3) 0.7603(15) 0.451(2) 0.060 Uiso 1 1 calc R U . . .
O8 O 0.6460(3) 0.3070(3) 0.5130(2) 0.0881(10) Uani 1 1 d . U . . .
O9 O 0.66384(19) 0.29203(18) 0.37451(19) 0.0631(6) Uani 1 1 d . U . . .
O10 O 0.41059(12) 0.71490(11) 0.12192(10) 0.0261(3) Uani 1 1 d . . . . .
H10 H 0.349(3) 0.7140(3) 0.121(2) 0.039 Uiso 1 1 calc R U . . .
O11 O 0.36325(12) 1.16009(12) 0.08316(11) 0.0329(4) Uani 1 1 d . . . . .
O12 O 0.52240(12) 1.11119(12) 0.10183(12) 0.0325(4) Uani 1 1 d . . . . .
C45 C 0.4679(2) 0.8935(3) 0.5918(2) 0.0593(9) Uani 1 1 d . . . . .
H45A H 0.415128 0.856992 0.594632 0.071 Uiso 1 1 calc R U . . .
H45B H 0.447363 0.951849 0.556907 0.071 Uiso 1 1 calc R U . . .
C46 C 0.6414(2) 0.8438(2) 0.6032(2) 0.0545(9) Uani 1 1 d . . . . .
H46A H 0.676945 0.891693 0.576984 0.065 Uiso 1 1 calc R U . . .
H46B H 0.692792 0.780491 0.606112 0.065 Uiso 1 1 calc R U . . .
C47 C 0.5860(3) 0.8781(3) 0.6902(2) 0.0616(9) Uani 1 1 d . . . . .
H47A H 0.590471 0.822981 0.729677 0.074 Uiso 1 1 calc R U . . .
H47B H 0.614804 0.927067 0.713531 0.074 Uiso 1 1 calc R U . . .
C48 C 0.4780(4) 0.9217(6) 0.6763(3) 0.138(3) Uani 1 1 d . . . . .
H48A H 0.430378 0.897941 0.719277 0.165 Uiso 1 1 calc R U . . .
H48B H 0.461051 0.993476 0.681778 0.165 Uiso 1 1 calc R U . . .
O13 O 0.56504(18) 0.8342(3) 0.55599(18) 0.0989(13) Uani 1 1 d . . . . .
C49 C 0.18597(16) 0.66758(17) 0.04440(14) 0.0266(5) Uani 1 1 d . . . . .
H49A H 0.241035 0.616136 0.011842 0.032 Uiso 1 1 calc R U . . .
H49B H 0.164421 0.722665 0.006308 0.032 Uiso 1 1 calc R U . . .
C50 C 0.15365(19) 0.69188(19) 0.19277(15) 0.0328(5) Uani 1 1 d . . . . .
H50A H 0.100695 0.754197 0.206354 0.039 Uiso 1 1 calc R U . . .
H50B H 0.191965 0.674115 0.241545 0.039 Uiso 1 1 calc R U . . .
C51 C 0.1051(2) 0.6125(2) 0.17311(17) 0.0368(6) Uani 1 1 d . . . . .
H51A H 0.037034 0.620580 0.208060 0.044 Uiso 1 1 calc R U . . .
H51B H 0.149663 0.547182 0.182444 0.044 Uiso 1 1 calc R U . . .
C52 C 0.09553(18) 0.62832(19) 0.07941(16) 0.0330(5) Uani 1 1 d . . . . .
H52A H 0.099442 0.566359 0.050410 0.040 Uiso 1 1 calc R U . . .
H52B H 0.029779 0.675742 0.072344 0.040 Uiso 1 1 calc R U . . .
O14 O 0.22182(12) 0.69949(14) 0.11689(10) 0.0334(4) Uani 1 1 d . . . . .
C53 C 1.1381(4) 0.1536(3) 0.6164(5) 0.0636(17) Uani 0.858(6) 1 d D . P A 1
H53A H 1.104656 0.211511 0.653543 0.076 Uiso 0.858(6) 1 calc R U P A 1
H53B H 1.170738 0.175001 0.562359 0.076 Uiso 0.858(6) 1 calc R U P A 1
C54 C 1.0813(3) 0.0142(2) 0.6434(2) 0.0451(9) Uani 0.858(6) 1 d D . P A 1
H54A H 1.062062 -0.034884 0.610877 0.054 Uiso 0.858(6) 1 calc R U P A 1
H54B H 1.039625 0.022548 0.700562 0.054 Uiso 0.858(6) 1 calc R U P A 1
C55 C 1.1941(3) -0.0177(3) 0.6509(3) 0.0500(10) Uani 0.858(6) 1 d D . P A 1
H55A H 1.235022 -0.054602 0.599659 0.060 Uiso 0.858(6) 1 calc R U P A 1
H55B H 1.207168 -0.057223 0.701964 0.060 Uiso 0.858(6) 1 calc R U P A 1
C56 C 1.2156(4) 0.0838(4) 0.6587(5) 0.085(2) Uani 0.858(6) 1 d D . P A 1
H56A H 1.209239 0.102655 0.719221 0.102 Uiso 0.858(6) 1 calc R U P A 1
H56B H 1.285732 0.082099 0.630552 0.102 Uiso 0.858(6) 1 calc R U P A 1
O15 O 1.06442(17) 0.10392(15) 0.60061(14) 0.0375(7) Uani 0.858(6) 1 d D . P A 1
C53B C 1.2466(16) 0.092(2) 0.6051(12) 0.064(6) Uani 0.142(6) 1 d D U P A 2
H53C H 1.267940 0.054324 0.550698 0.077 Uiso 0.142(6) 1 calc R U P A 2
H53D H 1.294654 0.132171 0.609095 0.077 Uiso 0.142(6) 1 calc R U P A 2
C54B C 1.1535(19) 0.002(2) 0.669(2) 0.088(7) Uani 0.142(6) 1 d D U P A 2
H54C H 1.137289 -0.041210 0.715090 0.106 Uiso 0.142(6) 1 calc R U P A 2
H54D H 1.156241 -0.029324 0.613219 0.106 Uiso 0.142(6) 1 calc R U P A 2
C55B C 1.0758(19) 0.103(3) 0.678(2) 0.100(7) Uani 0.142(6) 1 d D U P A 2
H55C H 1.065819 0.132012 0.735345 0.120 Uiso 0.142(6) 1 calc R U P A 2
H55D H 1.008692 0.101989 0.661601 0.120 Uiso 0.142(6) 1 calc R U P A 2
C56B C 1.140(2) 0.154(3) 0.609(3) 0.083(7) Uani 0.142(6) 1 d D U P A 2
H56C H 1.115500 0.156263 0.553242 0.100 Uiso 0.142(6) 1 calc R U P A 2
H56D H 1.134776 0.221728 0.627492 0.100 Uiso 0.142(6) 1 calc R U P A 2
O15B O 1.2478(12) 0.0270(17) 0.6750(9) 0.060(5) Uani 0.142(6) 1 d D U P A 2
C57 C 0.6479(4) 0.1256(4) 0.6411(4) 0.0607(14) Uani 0.788(8) 1 d D . P B 1
H57A H 0.610238 0.098699 0.689434 0.073 Uiso 0.788(8) 1 calc R U P B 1
H57B H 0.597502 0.168050 0.608454 0.073 Uiso 0.788(8) 1 calc R U P B 1
C58 C 0.8192(5) 0.0429(6) 0.6017(6) 0.095(2) Uani 0.788(8) 1 d D . P B 1
H58A H 0.857852 0.065911 0.551596 0.115 Uiso 0.788(8) 1 calc R U P B 1
H58B H 0.856097 -0.024856 0.613092 0.115 Uiso 0.788(8) 1 calc R U P B 1
C59 C 0.8086(5) 0.1052(6) 0.6750(5) 0.069(2) Uani 0.788(8) 1 d D . P B 1
H59A H 0.867498 0.134072 0.671666 0.083 Uiso 0.788(8) 1 calc R U P B 1
H59B H 0.804546 0.068213 0.728237 0.083 Uiso 0.788(8) 1 calc R U P B 1
C60 C 0.7128(5) 0.1808(3) 0.6717(3) 0.0492(12) Uani 0.788(8) 1 d D . P B 1
H60A H 0.723594 0.232526 0.631765 0.059 Uiso 0.788(8) 1 calc R U P B 1
H60B H 0.682773 0.210279 0.728647 0.059 Uiso 0.788(8) 1 calc R U P B 1
O16 O 0.7168(3) 0.0478(3) 0.5870(3) 0.0768(14) Uani 0.788(8) 1 d D . P B 1
C57B C 0.8351(12) 0.1074(15) 0.6367(14) 0.058(6) Uani 0.212(8) 1 d D U P B 2
H57C H 0.866166 0.043937 0.661222 0.070 Uiso 0.212(8) 1 calc R U P B 2
H57D H 0.890642 0.140228 0.622227 0.070 Uiso 0.212(8) 1 calc R U P B 2
C58B C 0.6715(17) 0.1613(18) 0.6675(13) 0.091(8) Uani 0.212(8) 1 d D U P B 2
H58C H 0.635125 0.120189 0.703989 0.109 Uiso 0.212(8) 1 calc R U P B 2
H58D H 0.626198 0.228383 0.670127 0.109 Uiso 0.212(8) 1 calc R U P B 2
C59B C 0.6927(19) 0.1246(18) 0.5808(12) 0.096(8) Uani 0.212(8) 1 d D U P B 2
H59C H 0.666048 0.177398 0.542120 0.115 Uiso 0.212(8) 1 calc R U P B 2
H59D H 0.658753 0.072052 0.575608 0.115 Uiso 0.212(8) 1 calc R U P B 2
C60B C 0.804(2) 0.087(2) 0.5581(15) 0.124(10) Uani 0.212(8) 1 d D U P B 2
H60C H 0.824048 0.016481 0.544232 0.148 Uiso 0.212(8) 1 calc R U P B 2
H60D H 0.831332 0.122516 0.510091 0.148 Uiso 0.212(8) 1 calc R U P B 2
O16B O 0.7665(14) 0.1611(13) 0.6994(8) 0.070(5) Uani 0.212(8) 1 d D U P B 2
C61 C 0.5070(3) 0.3764(3) 0.1005(2) 0.0508(8) Uani 0.943(4) 1 d D U P C 1
H61A H 0.496291 0.316632 0.077074 0.061 Uiso 0.943(4) 1 calc R U P C 1
H61B H 0.553686 0.401378 0.057667 0.061 Uiso 0.943(4) 1 calc R U P C 1
C62 C 0.4716(2) 0.3886(3) 0.24934(19) 0.0451(7) Uani 0.943(4) 1 d D U P C 1
H62A H 0.500023 0.411245 0.296561 0.054 Uiso 0.943(4) 1 calc R U P C 1
H62B H 0.439774 0.335966 0.269953 0.054 Uiso 0.943(4) 1 calc R U P C 1
C63 C 0.3936(3) 0.4724(3) 0.2152(3) 0.0669(11) Uani 0.943(4) 1 d D U P C 1
H63A H 0.322926 0.474466 0.242173 0.080 Uiso 0.943(4) 1 calc R U P C 1
H63B H 0.407649 0.535439 0.225862 0.080 Uiso 0.943(4) 1 calc R U P C 1
C64 C 0.4073(3) 0.4508(4) 0.1214(3) 0.0677(11) Uani 0.943(4) 1 d D U P C 1
H64A H 0.350498 0.425770 0.107339 0.081 Uiso 0.943(4) 1 calc R U P C 1
H64B H 0.408053 0.510568 0.088645 0.081 Uiso 0.943(4) 1 calc R U P C 1
O17 O 0.55051(13) 0.35540(14) 0.17783(11) 0.0357(5) Uani 0.943(4) 1 d D U P C 1
C61B C 0.4058(17) 0.480(2) 0.2472(14) 0.008(4) Uani 0.057(4) 1 d D U P C 2
H61C H 0.399174 0.423647 0.282848 0.010 Uiso 0.057(4) 1 calc R U P C 2
H61D H 0.387573 0.540077 0.282707 0.010 Uiso 0.057(4) 1 calc R U P C 2
C62B C 0.3986(17) 0.4067(19) 0.1222(17) 0.008(4) Uani 0.057(4) 1 d D U P C 2
H62C H 0.368579 0.407782 0.069037 0.010 Uiso 0.057(4) 1 calc R U P C 2
H62D H 0.396648 0.345739 0.152529 0.010 Uiso 0.057(4) 1 calc R U P C 2
C63B C 0.5087(17) 0.420(2) 0.1048(16) 0.008(4) Uani 0.057(4) 1 d D U P C 2
H63C H 0.561361 0.356866 0.092746 0.010 Uiso 0.057(4) 1 calc R U P C 2
H63D H 0.516772 0.465341 0.058189 0.010 Uiso 0.057(4) 1 calc R U P C 2
C64B C 0.5094(15) 0.463(2) 0.1927(15) 0.008(4) Uani 0.057(4) 1 d D U P C 2
H64C H 0.561885 0.418130 0.221751 0.010 Uiso 0.057(4) 1 calc R U P C 2
H64D H 0.528108 0.525599 0.185118 0.010 Uiso 0.057(4) 1 calc R U P C 2
O17B O 0.3483(13) 0.4900(13) 0.1743(12) 0.008(4) Uani 0.057(4) 1 d D U P C 2

loop_
_atom_site_aniso_label
_atom_site_aniso_U_11
_atom_site_aniso_U_22
_atom_site_aniso_U_33
_atom_site_aniso_U_23
_atom_site_aniso_U_13
_atom_site_aniso_U_12
C1 0.0227(9) 0.0236(10) 0.0183(10) -0.0020(8) -0.0044(8) -0.0085(8)
C2 0.0214(9) 0.0227(9) 0.0187(10) -0.0031(8) -0.0025(7) -0.0092(7)
C3 0.0205(9) 0.0231(9) 0.0192(10) -0.0038(8) -0.0029(7) -0.0069(7)
C4 0.0249(9) 0.0263(10) 0.0167(9) -0.0015(8) -0.0034(8) -0.0095(8)
C5 0.0267(10) 0.0256(10) 0.0226(10) 0.0002(8) -0.0039(8) -0.0121(8)
C6 0.0254(9) 0.0237(10) 0.0207(10) -0.0019(8) -0.0041(8) -0.0116(8)
C7 0.0228(9) 0.0280(10) 0.0230(10) -0.0015(8) -0.0070(8) -0.0079(8)
C8 0.0196(9) 0.0322(11) 0.0248(11) -0.0054(9) -0.0032(8) -0.0064(8)
C9 0.0229(9) 0.0259(10) 0.0228(10) -0.0047(8) -0.0029(8) -0.0053(8)
C10 0.0236(10) 0.0362(12) 0.0259(11) -0.0013(9) -0.0003(8) -0.0127(9)
C11 0.0221(9) 0.0282(10) 0.0213(10) -0.0023(8) -0.0054(8) -0.0105(8)
C12 0.0336(11) 0.0278(11) 0.0229(11) -0.0003(9) -0.0056(9) -0.0109(9)
C13 0.0421(12) 0.0357(12) 0.0212(11) 0.0022(10) -0.0027(9) -0.0121(10)
C14 0.0360(11) 0.0377(12) 0.0196(10) -0.0044(9) -0.0020(9) -0.0106(10)
C15 0.0237(9) 0.0302(11) 0.0249(11) -0.0078(9) -0.0053(8) -0.0105(8)
C16 0.0215(9) 0.0280(10) 0.0232(10) -0.0014(8) -0.0057(8) -0.0127(8)
C17 0.0255(9) 0.0229(10) 0.0163(9) -0.0006(8) -0.0036(7) -0.0103(8)
C18 0.0279(10) 0.0237(10) 0.0190(10) -0.0014(8) -0.0050(8) -0.0099(8)
C19 0.0260(10) 0.0309(11) 0.0259(11) -0.0029(9) -0.0060(8) -0.0113(9)
C20 0.0352(11) 0.0296(11) 0.0216(10) -0.0017(9) -0.0044(9) -0.0189(9)
C21 0.0356(11) 0.0231(10) 0.0197(10) -0.0037(8) -0.0004(8) -0.0112(9)
C22 0.0289(10) 0.0258(10) 0.0183(10) -0.0031(8) -0.0019(8) -0.0099(8)
N1 0.0263(9) 0.0324(10) 0.0290(10) -0.0083(9) -0.0059(7) -0.0122(7)
N2 0.0416(11) 0.0261(9) 0.0241(9) -0.0058(8) 0.0016(8) -0.0142(8)
O1 0.0537(10) 0.0258(8) 0.0239(8) 0.0016(7) -0.0054(8) -0.0100(7)
O2 0.0381(9) 0.0420(10) 0.0298(9) -0.0177(7) -0.0017(7) -0.0122(7)
O3 0.0367(9) 0.0290(8) 0.0397(10) -0.0070(8) -0.0051(7) -0.0110(7)
O4 0.0233(7) 0.0252(7) 0.0313(8) -0.0066(6) -0.0079(6) -0.0066(6)
O5 0.0473(10) 0.0338(9) 0.0350(9) -0.0143(7) 0.0068(8) -0.0243(8)
O6 0.0497(11) 0.0288(9) 0.0545(12) -0.0118(8) -0.0119(9) -0.0025(8)
C23 0.0202(9) 0.0259(10) 0.0211(10) -0.0045(8) -0.0024(7) -0.0076(8)
C24 0.0195(9) 0.0254(10) 0.0208(10) -0.0052(8) -0.0020(7) -0.0081(8)
C25 0.0188(9) 0.0218(9) 0.0236(10) -0.0041(8) -0.0018(7) -0.0077(7)
C26 0.0207(9) 0.0240(10) 0.0319(11) -0.0017(9) -0.0041(8) -0.0105(8)
C27 0.0182(9) 0.0261(10) 0.0337(12) -0.0032(9) -0.0037(8) -0.0093(8)
C28 0.0203(9) 0.0264(10) 0.0262(11) -0.0042(8) -0.0045(8) -0.0082(8)
C29 0.0237(9) 0.0223(10) 0.0237(10) -0.0034(8) -0.0027(8) -0.0088(8)
C30 0.0252(10) 0.0242(10) 0.0234(10) -0.0067(8) -0.0010(8) -0.0058(8)
C31 0.0239(9) 0.0260(10) 0.0200(10) -0.0062(8) -0.0018(8) -0.0078(8)
C32 0.0210(9) 0.0306(11) 0.0250(10) -0.0022(9) 0.0017(8) -0.0057(8)
C33 0.0184(9) 0.0426(12) 0.0219(10) -0.0006(9) -0.0035(8) -0.0097(8)
C34 0.0227(10) 0.0558(15) 0.0214(11) -0.0053(11) -0.0037(8) -0.0117(10)
C35 0.0262(11) 0.099(3) 0.0208(12) -0.0045(14) -0.0032(9) -0.0236(13)
C36 0.0315(12) 0.092(2) 0.0297(13) 0.0222(15) -0.0076(10) -0.0295(14)
C37 0.0251(11) 0.0673(18) 0.0384(14) 0.0197(13) -0.0080(10) -0.0189(12)
C38 0.0219(9) 0.0437(13) 0.0301(12) 0.0104(10) -0.0052(9) -0.0138(9)
C39 0.0194(9) 0.0267(10) 0.0200(10) -0.0055(8) -0.0006(7) -0.0085(8)
C40 0.0223(9) 0.0289(10) 0.0193(10) -0.0047(8) -0.0010(8) -0.0112(8)
C41 0.0210(9) 0.0338(11) 0.0246(10) -0.0034(9) -0.0028(8) -0.0110(8)
C42 0.0210(9) 0.0319(11) 0.0225(10) -0.0022(9) -0.0020(8) -0.0057(8)
C43 0.0236(9) 0.0260(10) 0.0193(10) -0.0039(8) 0.0018(8) -0.0096(8)
C44 0.0196(9) 0.0264(10) 0.0206(10) -0.0054(8) 0.0003(7) -0.0096(8)
N3 0.0323(11) 0.0703(17) 0.0659(15) 0.0447(13) -0.0116(12) -0.0257(12)
N4 0.0247(8) 0.0263(9) 0.0215(9) -0.0033(7) 0.0031(7) -0.0069(7)
O7 0.0349(9) 0.0577(12) 0.0263(9) -0.0193(8) -0.0063(7) -0.0065(8)
O8 0.0861(19) 0.114(2) 0.0788(16) 0.0667(18) -0.0284(16) -0.0469(18)
O9 0.0609(14) 0.0513(13) 0.0760(15) 0.0262(12) -0.0014(13) -0.0196(11)
O10 0.0231(7) 0.0283(8) 0.0318(8) -0.0024(6) -0.0063(6) -0.0135(6)
O11 0.0284(8) 0.0264(8) 0.0379(9) 0.0016(7) 0.0025(7) -0.0012(6)
O12 0.0305(8) 0.0268(8) 0.0429(10) -0.0034(7) -0.0056(7) -0.0122(6)
C45 0.0419(15) 0.075(2) 0.0516(18) -0.0264(17) -0.0112(13) 0.0052(14)
C46 0.0415(14) 0.0570(18) 0.064(2) -0.0291(16) -0.0161(14) -0.0037(13)
C47 0.069(2) 0.069(2) 0.0457(17) -0.0166(16) -0.0261(16) -0.0059(17)
C48 0.060(2) 0.247(8) 0.066(3) -0.073(4) -0.022(2) 0.044(4)
O13 0.0451(12) 0.157(3) 0.0726(17) -0.083(2) -0.0248(12) 0.0259(15)
C49 0.0270(10) 0.0328(11) 0.0229(11) -0.0063(9) -0.0021(8) -0.0135(9)
C50 0.0355(11) 0.0451(14) 0.0222(11) -0.0012(10) -0.0025(9) -0.0189(10)
C51 0.0370(12) 0.0469(14) 0.0337(13) 0.0051(11) -0.0043(10) -0.0243(11)
C52 0.0342(11) 0.0411(13) 0.0298(12) -0.0044(10) -0.0031(9) -0.0211(10)
O14 0.0315(8) 0.0549(11) 0.0234(8) -0.0010(8) -0.0042(6) -0.0277(8)
C53 0.064(3) 0.0376(19) 0.108(5) 0.010(2) -0.046(3) -0.0301(19)
C54 0.0474(18) 0.0403(17) 0.056(2) 0.0247(15) -0.0187(16) -0.0215(14)
C55 0.0373(18) 0.052(2) 0.060(3) 0.0066(18) -0.0135(17) -0.0067(15)
C56 0.074(3) 0.059(3) 0.137(6) 0.002(3) -0.067(4) -0.016(2)
O15 0.0475(12) 0.0332(11) 0.0428(13) 0.0124(9) -0.0224(10) -0.0222(9)
C53B 0.046(9) 0.122(14) 0.015(7) 0.008(8) 0.001(6) -0.011(9)
C54B 0.077(10) 0.124(14) 0.054(9) 0.016(9) 0.006(9) -0.016(10)
C55B 0.083(11) 0.136(15) 0.064(9) 0.007(10) 0.013(9) -0.014(11)
C56B 0.065(11) 0.129(15) 0.043(9) 0.010(10) 0.008(9) -0.012(11)
O15B 0.049(8) 0.107(13) 0.027(6) 0.010(7) -0.012(5) -0.024(8)
C57 0.053(2) 0.054(3) 0.070(4) -0.005(2) 0.012(2) -0.017(2)
C58 0.084(4) 0.072(4) 0.112(6) -0.032(4) 0.014(4) -0.002(3)
C59 0.035(3) 0.088(5) 0.072(4) -0.025(4) 0.008(3) -0.001(3)
C60 0.068(3) 0.044(2) 0.033(2) -0.0029(18) 0.007(2) -0.016(2)
O16 0.083(3) 0.067(3) 0.086(3) -0.0240(19) 0.0153(19) -0.042(2)
C57B 0.027(8) 0.049(9) 0.094(15) -0.008(11) 0.026(9) -0.020(7)
C58B 0.143(19) 0.085(14) 0.081(14) -0.014(11) -0.020(14) -0.088(13)
C59B 0.17(2) 0.068(13) 0.041(10) -0.019(9) -0.023(12) -0.006(13)
C60B 0.19(2) 0.056(13) 0.094(17) -0.021(12) 0.054(17) -0.024(15)
O16B 0.087(11) 0.105(12) 0.041(7) 0.040(8) -0.029(8) -0.059(9)
C61 0.0467(15) 0.0642(19) 0.0338(14) -0.0127(14) -0.0150(12) 0.0048(14)
C62 0.0321(12) 0.0681(18) 0.0339(14) -0.0007(13) -0.0006(11) -0.0133(12)
C63 0.0515(18) 0.078(2) 0.058(2) -0.0117(19) 0.0063(17) -0.0005(17)
C64 0.0612(19) 0.076(2) 0.0528(19) -0.0185(18) -0.0245(15) 0.0145(18)
O17 0.0260(8) 0.0490(11) 0.0296(9) -0.0104(8) -0.0103(7) -0.0015(7)
C61B 0.007(5) 0.010(5) 0.009(5) -0.003(2) -0.005(3) -0.003(2)
C62B 0.007(5) 0.010(5) 0.009(5) -0.003(2) -0.005(3) -0.003(2)
C63B 0.007(5) 0.010(5) 0.009(5) -0.003(2) -0.005(3) -0.003(2)
C64B 0.007(5) 0.010(5) 0.009(5) -0.003(2) -0.005(3) -0.003(2)
O17B 0.007(5) 0.010(5) 0.009(5) -0.003(2) -0.005(3) -0.003(2)

loop_
_atom_type_symbol
_atom_type_description
_atom_type_scat_dispersion_real
_atom_type_scat_dispersion_imag
_atom_type_scat_source
C C 0.0181 0.0091 'International Tables Vol C Tables 4.2.6.8 and 6.1.1.4'
H H 0.0000 0.0000 'International Tables Vol C Tables 4.2.6.8 and 6.1.1.4'
N N 0.0311 0.0180 'International Tables Vol C Tables 4.2.6.8 and 6.1.1.4'
O O 0.0492 0.0322 'International Tables Vol C Tables 4.2.6.8 and 6.1.1.4'

loop_
_geom_angle_atom_site_label_1
_geom_angle_atom_site_label_2
_geom_angle_atom_site_label_3
_geom_angle
_geom_angle_site_symmetry_1
_geom_angle_site_symmetry_3
_geom_angle_publ_flag
C11 C1 C6 111.63(16) . . ?
C11 C1 C7 110.95(16) . . ?
C6 C1 C7 107.70(17) . . ?
C11 C1 C2 109.47(16) . . ?
C6 C1 C2 107.23(15) . . ?
C7 C1 C2 109.78(16) . . ?
C1 C2 C3 110.84(16) . . ?
C1 C2 H2A 109.5 . . ?
C3 C2 H2A 109.5 . . ?
C1 C2 H2B 109.5 . . ?
C3 C2 H2B 109.5 . . ?
H2A C2 H2B 108.1 . . ?
C17 C3 C4 110.13(16) . . ?
C17 C3 C9 111.59(16) . . ?
C4 C3 C9 107.11(17) . . ?
C17 C3 C2 109.65(16) . . ?
C4 C3 C2 110.30(16) . . ?
C9 C3 C2 108.01(15) . . ?
C5 C4 C3 109.71(16) . . ?
C5 C4 H4A 109.7 . . ?
C3 C4 H4A 109.7 . . ?
C5 C4 H4B 109.7 . . ?
C3 C4 H4B 109.7 . . ?
H4A C4 H4B 108.2 . . ?
C4 C5 C10 109.89(17) . . ?
C4 C5 C6 109.53(17) . . ?
C10 C5 C6 109.68(17) . . ?
C4 C5 H5 109.2 . . ?
C10 C5 H5 109.2 . . ?
C6 C5 H5 109.2 . . ?
C5 C6 C1 111.42(16) . . ?
C5 C6 H6A 109.3 . . ?
C1 C6 H6A 109.3 . . ?
C5 C6 H6B 109.3 . . ?
C1 C6 H6B 109.3 . . ?
H6A C6 H6B 108.0 . . ?
C8 C7 C1 110.13(16) . . ?
C8 C7 H7A 109.6 . . ?
C1 C7 H7A 109.6 . . ?
C8 C7 H7B 109.6 . . ?
C1 C7 H7B 109.6 . . ?
H7A C7 H7B 108.1 . . ?
C10 C8 C9 109.86(17) . . ?
C10 C8 C7 110.27(18) . . ?
C9 C8 C7 109.29(18) . . ?
C10 C8 H8 109.1 . . ?
C9 C8 H8 109.1 . . ?
C7 C8 H8 109.1 . . ?
C8 C9 C3 111.18(16) . . ?
C8 C9 H9A 109.4 . . ?
C3 C9 H9A 109.4 . . ?
C8 C9 H9B 109.4 . . ?
C3 C9 H9B 109.4 . . ?
H9A C9 H9B 108.0 . . ?
C8 C10 C5 108.37(18) . . ?
C8 C10 H10A 110.0 . . ?
C5 C10 H10A 110.0 . . ?
C8 C10 H10B 110.0 . . ?
C5 C10 H10B 110.0 . . ?
H10A C10 H10B 108.4 . . ?
C16 C11 C12 116.28(19) . . ?
C16 C11 C1 121.3(2) . . ?
C12 C11 C1 122.40(18) . . ?
O1 C12 C13 119.1(2) . . ?
O1 C12 C11 119.5(2) . . ?
C13 C12 C11 121.4(2) . . ?
C14 C13 C12 121.2(2) . . ?
C14 C13 H13 119.4 . . ?
C12 C13 H13 119.4 . . ?
C13 C14 C15 117.4(2) . . ?
C13 C14 H14 121.3 . . ?
C15 C14 H14 121.3 . . ?
C14 C15 C16 122.7(2) . . ?
C14 C15 N1 118.23(19) . . ?
C16 C15 N1 119.0(2) . . ?
C11 C16 C15 121.0(2) . . ?
C11 C16 H16 119.5 . . ?
C15 C16 H16 119.5 . . ?
C22 C17 C18 116.72(18) . . ?
C22 C17 C3 120.81(18) . . ?
C18 C17 C3 122.47(17) . . ?
O4 C18 C19 119.74(18) . . ?
O4 C18 C17 119.08(17) . . ?
C19 C18 C17 121.17(19) . . ?
C20 C19 C18 120.8(2) . . ?
C20 C19 H19 119.6 . . ?
C18 C19 H19 119.6 . . ?
C19 C20 C21 118.09(19) . . ?
C19 C20 H20 121.0 . . ?
C21 C20 H20 121.0 . . ?
C20 C21 C22 121.9(2) . . ?
C20 C21 N2 119.82(19) . . ?
C22 C21 N2 118.3(2) . . ?
C17 C22 C21 121.28(19) . . ?
C17 C22 H22 119.4 . . ?
C21 C22 H22 119.4 . . ?
O3 N1 O2 123.13(19) . . ?
O3 N1 C15 119.11(19) . . ?
O2 N1 C15 117.7(2) . . ?
O6 N2 O5 123.31(19) . . ?
O6 N2 C21 118.72(18) . . ?
O5 N2 C21 117.96(19) . . ?
C12 O1 H1 109.5 . . ?
C18 O4 H4 109.5 . . ?
C33 C23 C29 112.22(18) . . ?
C33 C23 C28 109.76(16) . . ?
C29 C23 C28 107.19(16) . . ?
C33 C23 C24 111.15(16) . . ?
C29 C23 C24 106.93(15) . . ?
C28 C23 C24 109.46(17) . . ?
C25 C24 C23 111.53(16) . . ?
C25 C24 H24A 109.3 . . ?
C23 C24 H24A 109.3 . . ?
C25 C24 H24B 109.3 . . ?
C23 C24 H24B 109.3 . . ?
H24A C24 H24B 108.0 . . ?
C39 C25 C31 110.63(16) . . ?
C39 C25 C24 109.87(16) . . ?
C31 C25 C24 110.50(17) . . ?
C39 C25 C26 110.86(17) . . ?
C31 C25 C26 106.90(16) . . ?
C24 C25 C26 108.01(16) . . ?
C27 C26 C25 110.86(17) . . ?
C27 C26 H26A 109.5 . . ?
C25 C26 H26A 109.5 . . ?
C27 C26 H26B 109.5 . . ?
C25 C26 H26B 109.5 . . ?
H26A C26 H26B 108.1 . . ?
C28 C27 C32 110.42(18) . . ?
C28 C27 C26 109.79(17) . . ?
C32 C27 C26 109.58(17) . . ?
C28 C27 H27 109.0 . . ?
C32 C27 H27 109.0 . . ?
C26 C27 H27 109.0 . . ?
C27 C28 C23 110.24(16) . . ?
C27 C28 H28A 109.6 . . ?
C23 C28 H28A 109.6 . . ?
C27 C28 H28B 109.6 . . ?
C23 C28 H28B 109.6 . . ?
H28A C28 H28B 108.1 . . ?
C30 C29 C23 111.75(17) . . ?
C30 C29 H29A 109.3 . . ?
C23 C29 H29A 109.3 . . ?
C30 C29 H29B 109.3 . . ?
C23 C29 H29B 109.3 . . ?
H29A C29 H29B 107.9 . . ?
C32 C30 C29 109.68(17) . . ?
C32 C30 C31 109.89(18) . . ?
C29 C30 C31 110.05(17) . . ?
C32 C30 H30 109.1 . . ?
C29 C30 H30 109.1 . . ?
C31 C30 H30 109.1 . . ?
C30 C31 C25 109.43(16) . . ?
C30 C31 H31A 109.8 . . ?
C25 C31 H31A 109.8 . . ?
C30 C31 H31B 109.8 . . ?
C25 C31 H31B 109.8 . . ?
H31A C31 H31B 108.2 . . ?
C30 C32 C27 108.02(16) . . ?
C30 C32 H32A 110.1 . . ?
C27 C32 H32A 110.1 . . ?
C30 C32 H32B 110.1 . . ?
C27 C32 H32B 110.1 . . ?
H32A C32 H32B 108.4 . . ?
C38 C33 C34 116.6(2) . . ?
C38 C33 C23 121.2(2) . . ?
C34 C33 C23 122.1(2) . . ?
O7 C34 C35 121.1(2) . . ?
O7 C34 C33 118.4(2) . . ?
C35 C34 C33 120.5(3) . . ?
C36 C35 C34 121.6(3) . . ?
C36 C35 H35 119.2 . . ?
C34 C35 H35 119.2 . . ?
C35 C36 C37 118.0(3) . . ?
C35 C36 H36 121.0 . . ?
C37 C36 H36 121.0 . . ?
C36 C37 C38 121.8(3) . . ?
C36 C37 N3 120.2(3) . . ?
C38 C37 N3 117.9(3) . . ?
C33 C38 C37 121.5(3) . . ?
C33 C38 H38 119.3 . . ?
C37 C38 H38 119.3 . . ?
C44 C39 C40 116.18(19) . . ?
C44 C39 C25 121.17(17) . . ?
C40 C39 C25 122.63(19) . . ?
O10 C40 C41 120.31(18) . . ?
O10 C40 C39 118.63(19) . . ?
C41 C40 C39 121.1(2) . . ?
C42 C41 C40 121.32(19) . . ?
C42 C41 H41 119.3 . . ?
C40 C41 H41 119.3 . . ?
C41 C42 C43 117.6(2) . . ?
C41 C42 H42 121.2 . . ?
C43 C42 H42 121.2 . . ?
C44 C43 C42 122.1(2) . . ?
C44 C43 N4 118.78(18) . . ?
C42 C43 N4 119.13(19) . . ?
C39 C44 C43 121.78(18) . . ?
C39 C44 H44 119.1 . . ?
C43 C44 H44 119.1 . . ?
O9 N3 O8 124.9(3) . . ?
O9 N3 C37 119.4(3) . . ?
O8 N3 C37 115.7(3) . . ?
O11 N4 O12 123.24(19) . . ?
O11 N4 C43 118.23(17) . . ?
O12 N4 C43 118.53(17) . . ?
C34 O7 H7 109.5 . . ?
C40 O10 H10 109.5 . . ?
O13 C45 C48 106.7(3) . . ?
O13 C45 H45A 110.4 . . ?
C48 C45 H45A 110.4 . . ?
O13 C45 H45B 110.4 . . ?
C48 C45 H45B 110.4 . . ?
H45A C45 H45B 108.6 . . ?
O13 C46 C47 105.5(3) . . ?
O13 C46 H46A 110.6 . . ?
C47 C46 H46A 110.6 . . ?
O13 C46 H46B 110.6 . . ?
C47 C46 H46B 110.6 . . ?
H46A C46 H46B 108.8 . . ?
C48 C47 C46 104.0(3) . . ?
C48 C47 H47A 111.0 . . ?
C46 C47 H47A 111.0 . . ?
C48 C47 H47B 111.0 . . ?
C46 C47 H47B 111.0 . . ?
H47A C47 H47B 109.0 . . ?
C45 C48 C47 108.0(3) . . ?
C45 C48 H48A 110.1 . . ?
C47 C48 H48A 110.1 . . ?
C45 C48 H48B 110.1 . . ?
C47 C48 H48B 110.1 . . ?
H48A C48 H48B 108.4 . . ?
C46 O13 C45 110.6(2) . . ?
O14 C49 C52 106.33(18) . . ?
O14 C49 H49A 110.5 . . ?
C52 C49 H49A 110.5 . . ?
O14 C49 H49B 110.5 . . ?
C52 C49 H49B 110.5 . . ?
H49A C49 H49B 108.7 . . ?
O14 C50 C51 104.91(18) . . ?
O14 C50 H50A 110.8 . . ?
C51 C50 H50A 110.8 . . ?
O14 C50 H50B 110.8 . . ?
C51 C50 H50B 110.8 . . ?
H50A C50 H50B 108.8 . . ?
C50 C51 C52 102.1(2) . . ?
C50 C51 H51A 111.4 . . ?
C52 C51 H51A 111.4 . . ?
C50 C51 H51B 111.4 . . ?
C52 C51 H51B 111.4 . . ?
H51A C51 H51B 109.2 . . ?
C49 C52 C51 104.29(18) . . ?
C49 C52 H52A 110.9 . . ?
C51 C52 H52A 110.9 . . ?
C49 C52 H52B 110.9 . . ?
C51 C52 H52B 110.9 . . ?
H52A C52 H52B 108.9 . . ?
C50 O14 C49 109.75(16) . . ?
O15 C53 C56 106.7(3) . . ?
O15 C53 H53A 110.4 . . ?
C56 C53 H53A 110.4 . . ?
O15 C53 H53B 110.4 . . ?
C56 C53 H53B 110.4 . . ?
H53A C53 H53B 108.6 . . ?
O15 C54 C55 106.8(3) . . ?
O15 C54 H54A 110.4 . . ?
C55 C54 H54A 110.4 . . ?
O15 C54 H54B 110.4 . . ?
C55 C54 H54B 110.4 . . ?
H54A C54 H54B 108.6 . . ?
C54 C55 C56 99.7(3) . . ?
C54 C55 H55A 111.8 . . ?
C56 C55 H55A 111.8 . . ?
C54 C55 H55B 111.8 . . ?
C56 C55 H55B 111.8 . . ?
H55A C55 H55B 109.6 . . ?
C53 C56 C55 106.4(3) . . ?
C53 C56 H56A 110.5 . . ?
C55 C56 H56A 110.5 . . ?
C53 C56 H56B 110.5 . . ?
C55 C56 H56B 110.5 . . ?
H56A C56 H56B 108.6 . . ?
C54 O15 C53 109.8(3) . . ?
O15B C53B C56B 107.4(16) . . ?
O15B C53B H53C 110.2 . . ?
C56B C53B H53C 110.2 . . ?
O15B C53B H53D 110.2 . . ?
C56B C53B H53D 110.2 . . ?
H53C C53B H53D 108.5 . . ?
O15B C54B C55B 101.4(19) . . ?
O15B C54B H54C 111.5 . . ?
C55B C54B H54C 111.5 . . ?
O15B C54B H54D 111.5 . . ?
C55B C54B H54D 111.5 . . ?
H54C C54B H54D 109.3 . . ?
C54B C55B C56B 96.1(16) . . ?
C54B C55B H55C 112.5 . . ?
C56B C55B H55C 112.5 . . ?
C54B C55B H55D 112.5 . . ?
C56B C55B H55D 112.5 . . ?
H55C C55B H55D 110.1 . . ?
C53B C56B C55B 103.2(16) . . ?
C53B C56B H56C 111.1 . . ?
C55B C56B H56C 111.1 . . ?
C53B C56B H56D 111.1 . . ?
C55B C56B H56D 111.1 . . ?
H56C C56B H56D 109.1 . . ?
C53B O15B C54B 98.2(16) . . ?
O16 C57 C60 106.2(4) . . ?
O16 C57 H57A 110.5 . . ?
C60 C57 H57A 110.5 . . ?
O16 C57 H57B 110.5 . . ?
C60 C57 H57B 110.5 . . ?
H57A C57 H57B 108.7 . . ?
O16 C58 C59 106.2(5) . . ?
O16 C58 H58A 110.5 . . ?
C59 C58 H58A 110.5 . . ?
O16 C58 H58B 110.5 . . ?
C59 C58 H58B 110.5 . . ?
H58A C58 H58B 108.7 . . ?
C58 C59 C60 104.7(5) . . ?
C58 C59 H59A 110.8 . . ?
C60 C59 H59A 110.8 . . ?
C58 C59 H59B 110.8 . . ?
C60 C59 H59B 110.8 . . ?
H59A C59 H59B 108.9 . . ?
C59 C60 C57 102.0(5) . . ?
C59 C60 H60A 111.4 . . ?
C57 C60 H60A 111.4 . . ?
C59 C60 H60B 111.4 . . ?
C57 C60 H60B 111.4 . . ?
H60A C60 H60B 109.2 . . ?
C58 O16 C57 107.2(4) . . ?
O16B C57B C60B 120.9(14) . . ?
O16B C57B H57C 107.1 . . ?
C60B C57B H57C 107.1 . . ?
O16B C57B H57D 107.1 . . ?
C60B C57B H57D 107.1 . . ?
H57C C57B H57D 106.8 . . ?
C59B C58B O16B 110.7(15) . . ?
C59B C58B H58C 109.5 . . ?
O16B C58B H58C 109.5 . . ?
C59B C58B H58D 109.5 . . ?
O16B C58B H58D 109.5 . . ?
H58C C58B H58D 108.1 . . ?
C58B C59B C60B 108.3(14) . . ?
C58B C59B H59C 110.0 . . ?
C60B C59B H59C 110.0 . . ?
C58B C59B H59D 110.0 . . ?
C60B C59B H59D 110.0 . . ?
H59C C59B H59D 108.4 . . ?
C57B C60B C59B 99.2(13) . . ?
C57B C60B H60C 111.9 . . ?
C59B C60B H60C 111.9 . . ?
C57B C60B H60D 111.9 . . ?
C59B C60B H60D 111.9 . . ?
H60C C60B H60D 109.6 . . ?
C57B O16B C58B 99.3(12) . . ?
O17 C61 C64 107.3(3) . . ?
O17 C61 H61A 110.2 . . ?
C64 C61 H61A 110.2 . . ?
O17 C61 H61B 110.2 . . ?
C64 C61 H61B 110.2 . . ?
H61A C61 H61B 108.5 . . ?
O17 C62 C63 104.6(3) . . ?
O17 C62 H62A 110.8 . . ?
C63 C62 H62A 110.8 . . ?
O17 C62 H62B 110.8 . . ?
C63 C62 H62B 110.8 . . ?
H62A C62 H62B 108.9 . . ?
C64 C63 C62 104.5(3) . . ?
C64 C63 H63A 110.8 . . ?
C62 C63 H63A 110.8 . . ?
C64 C63 H63B 110.8 . . ?
C62 C63 H63B 110.8 . . ?
H63A C63 H63B 108.9 . . ?
C61 C64 C63 106.6(3) . . ?
C61 C64 H64A 110.4 . . ?
C63 C64 H64A 110.4 . . ?
C61 C64 H64B 110.4 . . ?
C63 C64 H64B 110.4 . . ?
H64A C64 H64B 108.6 . . ?
C61 O17 C62 109.4(2) . . ?
O17B C61B C64B 94.5(14) . . ?
O17B C61B H61C 112.8 . . ?
C64B C61B H61C 112.8 . . ?
O17B C61B H61D 112.8 . . ?
C64B C61B H61D 112.8 . . ?
H61C C61B H61D 110.3 . . ?
O17B C62B C63B 100.4(15) . . ?
O17B C62B H62C 111.7 . . ?
C63B C62B H62C 111.7 . . ?
O17B C62B H62D 111.7 . . ?
C63B C62B H62D 111.7 . . ?
H62C C62B H62D 109.5 . . ?
C64B C63B C62B 97.2(14) . . ?
C64B C63B H63C 112.3 . . ?
C62B C63B H63C 112.3 . . ?
C64B C63B H63D 112.3 . . ?
C62B C63B H63D 112.3 . . ?
H63C C63B H63D 109.9 . . ?
C61B C64B C63B 111.2(14) . . ?
C61B C64B H64C 109.4 . . ?
C63B C64B H64C 109.4 . . ?
C61B C64B H64D 109.4 . . ?
C63B C64B H64D 109.4 . . ?
H64C C64B H64D 108.0 . . ?
C62B O17B C61B 104.7(16) . . ?

loop_
_geom_bond_atom_site_label_1
_geom_bond_atom_site_label_2
_geom_bond_distance
_geom_bond_site_symmetry_2
_geom_bond_publ_flag
C1 C11 1.537(3) . ?
C1 C6 1.544(3) . ?
C1 C7 1.545(3) . ?
C1 C2 1.548(2) . ?
C2 C3 1.553(3) . ?
C2 H2A 0.9900 . ?
C2 H2B 0.9900 . ?
C3 C17 1.531(3) . ?
C3 C4 1.544(3) . ?
C3 C9 1.545(3) . ?
C4 C5 1.533(3) . ?
C4 H4A 0.9900 . ?
C4 H4B 0.9900 . ?
C5 C10 1.533(3) . ?
C5 C6 1.539(3) . ?
C5 H5 1.0000 . ?
C6 H6A 0.9900 . ?
C6 H6B 0.9900 . ?
C7 C8 1.535(3) . ?
C7 H7A 0.9900 . ?
C7 H7B 0.9900 . ?
C8 C10 1.524(3) . ?
C8 C9 1.529(3) . ?
C8 H8 1.0000 . ?
C9 H9A 0.9900 . ?
C9 H9B 0.9900 . ?
C10 H10A 0.9900 . ?
C10 H10B 0.9900 . ?
C11 C16 1.387(3) . ?
C11 C12 1.420(3) . ?
C12 O1 1.350(3) . ?
C12 C13 1.404(3) . ?
C13 C14 1.375(3) . ?
C13 H13 0.9500 . ?
C14 C15 1.379(4) . ?
C14 H14 0.9500 . ?
C15 C16 1.395(3) . ?
C15 N1 1.449(3) . ?
C16 H16 0.9500 . ?
C17 C22 1.383(3) . ?
C17 C18 1.420(3) . ?
C18 O4 1.346(3) . ?
C18 C19 1.400(3) . ?
C19 C20 1.374(3) . ?
C19 H19 0.9500 . ?
C20 C21 1.385(3) . ?
C20 H20 0.9500 . ?
C21 C22 1.389(3) . ?
C21 N2 1.454(3) . ?
C22 H22 0.9500 . ?
N1 O3 1.229(3) . ?
N1 O2 1.244(3) . ?
N2 O6 1.231(3) . ?
N2 O5 1.231(3) . ?
O1 H1 0.78(4) . ?
O4 H4 0.89(3) . ?
C23 C33 1.533(3) . ?
C23 C29 1.540(3) . ?
C23 C28 1.552(3) . ?
C23 C24 1.556(3) . ?
C24 C25 1.544(3) . ?
C24 H24A 0.9900 . ?
C24 H24B 0.9900 . ?
C25 C39 1.541(3) . ?
C25 C31 1.541(3) . ?
C25 C26 1.548(3) . ?
C26 C27 1.541(3) . ?
C26 H26A 0.9900 . ?
C26 H26B 0.9900 . ?
C27 C28 1.524(3) . ?
C27 C32 1.529(3) . ?
C27 H27 1.0000 . ?
C28 H28A 0.9900 . ?
C28 H28B 0.9900 . ?
C29 C30 1.533(3) . ?
C29 H29A 0.9900 . ?
C29 H29B 0.9900 . ?
C30 C32 1.528(3) . ?
C30 C31 1.540(3) . ?
C30 H30 1.0000 . ?
C31 H31A 0.9900 . ?
C31 H31B 0.9900 . ?
C32 H32A 0.9900 . ?
C32 H32B 0.9900 . ?
C33 C38 1.390(4) . ?
C33 C34 1.419(3) . ?
C34 O7 1.337(3) . ?
C34 C35 1.416(4) . ?
C35 C36 1.369(5) . ?
C35 H35 0.9500 . ?
C36 C37 1.378(5) . ?
C36 H36 0.9500 . ?
C37 C38 1.401(4) . ?
C37 N3 1.467(4) . ?
C38 H38 0.9500 . ?
C39 C44 1.383(3) . ?
C39 C40 1.421(3) . ?
C40 O10 1.348(3) . ?
C40 C41 1.406(3) . ?
C41 C42 1.369(3) . ?
C41 H41 0.9500 . ?
C42 C43 1.387(3) . ?
C42 H42 0.9500 . ?
C43 C44 1.386(3) . ?
C43 N4 1.458(3) . ?
C44 H44 0.9500 . ?
N3 O9 1.216(4) . ?
N3 O8 1.253(4) . ?
N4 O11 1.227(2) . ?
N4 O12 1.230(2) . ?
O7 H7 0.73(4) . ?
O10 H10 0.85(3) . ?
C45 O13 1.415(4) . ?
C45 C48 1.447(5) . ?
C45 H45A 0.9900 . ?
C45 H45B 0.9900 . ?
C46 O13 1.406(3) . ?
C46 C47 1.500(5) . ?
C46 H46A 0.9900 . ?
C46 H46B 0.9900 . ?
C47 C48 1.487(5) . ?
C47 H47A 0.9900 . ?
C47 H47B 0.9900 . ?
C48 H48A 0.9900 . ?
C48 H48B 0.9900 . ?
C49 O14 1.442(2) . ?
C49 C52 1.516(3) . ?
C49 H49A 0.9900 . ?
C49 H49B 0.9900 . ?
C50 O14 1.433(3) . ?
C50 C51 1.513(3) . ?
C50 H50A 0.9900 . ?
C50 H50B 0.9900 . ?
C51 C52 1.522(4) . ?
C51 H51A 0.9900 . ?
C51 H51B 0.9900 . ?
C52 H52A 0.9900 . ?
C52 H52B 0.9900 . ?
C53 O15 1.426(5) . ?
C53 C56 1.478(6) . ?
C53 H53A 0.9900 . ?
C53 H53B 0.9900 . ?
C54 O15 1.416(4) . ?
C54 C55 1.506(5) . ?
C54 H54A 0.9900 . ?
C54 H54B 0.9900 . ?
C55 C56 1.562(6) . ?
C55 H55A 0.9900 . ?
C55 H55B 0.9900 . ?
C56 H56A 0.9900 . ?
C56 H56B 0.9900 . ?
C53B O15B 1.429(17) . ?
C53B C56B 1.489(18) . ?
C53B H53C 0.9900 . ?
C53B H53D 0.9900 . ?
C54B O15B 1.439(19) . ?
C54B C55B 1.54(2) . ?
C54B H54C 0.9900 . ?
C54B H54D 0.9900 . ?
C55B C56B 1.59(2) . ?
C55B H55C 0.9900 . ?
C55B H55D 0.9900 . ?
C56B H56C 0.9900 . ?
C56B H56D 0.9900 . ?
C57 O16 1.450(6) . ?
C57 C60 1.466(8) . ?
C57 H57A 0.9900 . ?
C57 H57B 0.9900 . ?
C58 O16 1.434(8) . ?
C58 C59 1.447(9) . ?
C58 H58A 0.9900 . ?
C58 H58B 0.9900 . ?
C59 C60 1.465(8) . ?
C59 H59A 0.9900 . ?
C59 H59B 0.9900 . ?
C60 H60A 0.9900 . ?
C60 H60B 0.9900 . ?
C57B O16B 1.355(16) . ?
C57B C60B 1.438(19) . ?
C57B H57C 0.9900 . ?
C57B H57D 0.9900 . ?
C58B C59B 1.446(18) . ?
C58B O16B 1.460(17) . ?
C58B H58C 0.9900 . ?
C58B H58D 0.9900 . ?
C59B C60B 1.46(2) . ?
C59B H59C 0.9900 . ?
C59B H59D 0.9900 . ?
C60B H60C 0.9900 . ?
C60B H60D 0.9900 . ?
C61 O17 1.435(3) . ?
C61 C64 1.485(5) . ?
C61 H61A 0.9900 . ?
C61 H61B 0.9900 . ?
C62 O17 1.439(3) . ?
C62 C63 1.524(5) . ?
C62 H62A 0.9900 . ?
C62 H62B 0.9900 . ?
C63 C64 1.504(6) . ?
C63 H63A 0.9900 . ?
C63 H63B 0.9900 . ?
C64 H64A 0.9900 . ?
C64 H64B 0.9900 . ?
C61B O17B 1.476(17) . ?
C61B C64B 1.509(18) . ?
C61B H61C 0.9900 . ?
C61B H61D 0.9900 . ?
C62B O17B 1.418(18) . ?
C62B C63B 1.546(19) . ?
C62B H62C 0.9900 . ?
C62B H62D 0.9900 . ?
C63B C64B 1.543(18) . ?
C63B H63C 0.9900 . ?
C63B H63D 0.9900 . ?
C64B H64C 0.9900 . ?
C64B H64D 0.9900 . ?

loop_
_geom_hbond_atom_site_label_D
_geom_hbond_atom_site_label_H
_geom_hbond_atom_site_label_A
_geom_hbond_distance_DH
_geom_hbond_distance_HA
_geom_hbond_distance_DA
_geom_hbond_angle_DHA
_geom_hbond_site_symmetry_A
_geom_hbond_publ_flag
O1 H1 O15^a 0.78 1.94 2.701(3) 165.4 . yes
O4 H4 O17^a 0.89 1.81 2.689(2) 173.0 . yes
O7 H7 O13 0.73 1.92 2.649(3) 173.1 . yes
O10 H10 O14 0.85 1.81 2.656(2) 174.4 . yes

loop_
_geom_torsion_atom_site_label_1
_geom_torsion_atom_site_label_2
_geom_torsion_atom_site_label_3
_geom_torsion_atom_site_label_4
_geom_torsion
_geom_torsion_site_symmetry_1
_geom_torsion_site_symmetry_2
_geom_torsion_site_symmetry_3
_geom_torsion_site_symmetry_4
_geom_torsion_publ_flag
C11 C1 C2 C3 179.88(16) . . . . ?
C6 C1 C2 C3 58.6(2) . . . . ?
C7 C1 C2 C3 -58.1(2) . . . . ?
C1 C2 C3 C17 179.79(16) . . . . ?
C1 C2 C3 C4 -58.8(2) . . . . ?
C1 C2 C3 C9 58.0(2) . . . . ?
C17 C3 C4 C5 178.76(16) . . . . ?
C9 C3 C4 C5 -59.7(2) . . . . ?
C2 C3 C4 C5 57.6(2) . . . . ?
C3 C4 C5 C10 62.3(2) . . . . ?
C3 C4 C5 C6 -58.3(2) . . . . ?
C4 C5 C6 C1 61.1(2) . . . . ?
C10 C5 C6 C1 -59.6(2) . . . . ?
C11 C1 C6 C5 179.94(15) . . . . ?
C7 C1 C6 C5 57.91(19) . . . . ?
C2 C1 C6 C5 -60.2(2) . . . . ?
C11 C1 C7 C8 179.27(17) . . . . ?
C6 C1 C7 C8 -58.3(2) . . . . ?
C2 C1 C7 C8 58.1(2) . . . . ?
C1 C7 C8 C10 61.6(2) . . . . ?
C1 C7 C8 C9 -59.2(2) . . . . ?
C10 C8 C9 C3 -60.3(2) . . . . ?
C7 C8 C9 C3 60.9(2) . . . . ?
C17 C3 C9 C8 179.78(18) . . . . ?
C4 C3 C9 C8 59.2(2) . . . . ?
C2 C3 C9 C8 -59.6(2) . . . . ?
C9 C8 C10 C5 59.4(2) . . . . ?
C7 C8 C10 C5 -61.1(2) . . . . ?
C4 C5 C10 C8 -60.9(2) . . . . ?
C6 C5 C10 C8 59.6(2) . . . . ?
C6 C1 C11 C16 2.6(2) . . . . ?
C7 C1 C11 C16 122.8(2) . . . . ?
C2 C1 C11 C16 -115.9(2) . . . . ?
C6 C1 C11 C12 -176.38(17) . . . . ?
C7 C1 C11 C12 -56.3(2) . . . . ?
C2 C1 C11 C12 65.1(2) . . . . ?
C16 C11 C12 O1 -179.86(19) . . . . ?
C1 C11 C12 O1 -0.8(3) . . . . ?
C16 C11 C12 C13 0.3(3) . . . . ?
C1 C11 C12 C13 179.4(2) . . . . ?
O1 C12 C13 C14 -179.3(2) . . . . ?
C11 C12 C13 C14 0.5(4) . . . . ?
C12 C13 C14 C15 -0.7(3) . . . . ?
C13 C14 C15 C16 0.1(3) . . . . ?
C13 C14 C15 N1 178.8(2) . . . . ?
C12 C11 C16 C15 -0.9(3) . . . . ?
C1 C11 C16 C15 -179.98(17) . . . . ?
C14 C15 C16 C11 0.8(3) . . . . ?
N1 C15 C16 C11 -177.96(17) . . . . ?
C4 C3 C17 C22 118.5(2) . . . . ?
C9 C3 C17 C22 -0.3(3) . . . . ?
C2 C3 C17 C22 -119.9(2) . . . . ?
C4 C3 C17 C18 -61.8(2) . . . . ?
C9 C3 C17 C18 179.41(19) . . . . ?
C2 C3 C17 C18 59.8(3) . . . . ?
C22 C17 C18 O4 -178.04(19) . . . . ?
C3 C17 C18 O4 2.2(3) . . . . ?
C22 C17 C18 C19 0.6(3) . . . . ?
C3 C17 C18 C19 -179.1(2) . . . . ?
O4 C18 C19 C20 178.1(2) . . . . ?
C17 C18 C19 C20 -0.6(3) . . . . ?
C18 C19 C20 C21 -0.2(3) . . . . ?
C19 C20 C21 C22 1.0(3) . . . . ?
C19 C20 C21 N2 -179.9(2) . . . . ?
C18 C17 C22 C21 0.2(3) . . . . ?
C3 C17 C22 C21 179.91(19) . . . . ?
C20 C21 C22 C17 -1.0(4) . . . . ?
N2 C21 C22 C17 179.9(2) . . . . ?
C14 C15 N1 O3 172.32(19) . . . . ?
C16 C15 N1 O3 -8.9(3) . . . . ?
C14 C15 N1 O2 -8.9(3) . . . . ?
C16 C15 N1 O2 169.88(17) . . . . ?
C20 C21 N2 O6 -171.1(2) . . . . ?
C22 C21 N2 O6 8.0(3) . . . . ?
C20 C21 N2 O5 10.1(3) . . . . ?
C22 C21 N2 O5 -170.8(2) . . . . ?
C33 C23 C24 C25 179.11(16) . . . . ?
C29 C23 C24 C25 -58.1(2) . . . . ?
C28 C23 C24 C25 57.7(2) . . . . ?
C23 C24 C25 C39 -179.05(15) . . . . ?
C23 C24 C25 C31 58.6(2) . . . . ?
C23 C24 C25 C26 -58.0(2) . . . . ?
C39 C25 C26 C27 179.61(17) . . . . ?
C31 C25 C26 C27 -59.7(2) . . . . ?
C24 C25 C26 C27 59.2(2) . . . . ?
C25 C26 C27 C28 -60.8(2) . . . . ?
C25 C26 C27 C32 60.7(2) . . . . ?
C32 C27 C28 C23 -61.7(2) . . . . ?
C26 C27 C28 C23 59.2(2) . . . . ?
C33 C23 C28 C27 -179.71(17) . . . . ?
C29 C23 C28 C27 58.2(2) . . . . ?
C24 C23 C28 C27 -57.5(2) . . . . ?
C33 C23 C29 C30 -178.52(16) . . . . ?
C28 C23 C29 C30 -57.9(2) . . . . ?
C24 C23 C29 C30 59.4(2) . . . . ?
C23 C29 C30 C32 60.2(2) . . . . ?
C23 C29 C30 C31 -60.8(2) . . . . ?
C32 C30 C31 C25 -63.1(2) . . . . ?
C29 C30 C31 C25 57.8(2) . . . . ?
C39 C25 C31 C30 -178.88(17) . . . . ?
C24 C25 C31 C30 -57.0(2) . . . . ?
C26 C25 C31 C30 60.3(2) . . . . ?
C29 C30 C32 C27 -59.6(2) . . . . ?
C31 C30 C32 C27 61.5(2) . . . . ?
C28 C27 C32 C30 61.2(2) . . . . ?
C26 C27 C32 C30 -59.8(2) . . . . ?
C29 C23 C33 C38 3.3(3) . . . . ?
C28 C23 C33 C38 -115.8(2) . . . . ?
C24 C23 C33 C38 123.0(2) . . . . ?
C29 C23 C33 C34 -178.91(17) . . . . ?
C28 C23 C33 C34 62.0(2) . . . . ?
C24 C23 C33 C34 -59.2(2) . . . . ?
C38 C33 C34 O7 -179.80(19) . . . . ?
C23 C33 C34 O7 2.3(3) . . . . ?
C38 C33 C34 C35 1.0(3) . . . . ?
C23 C33 C34 C35 -176.86(19) . . . . ?
O7 C34 C35 C36 -179.1(2) . . . . ?
C33 C34 C35 C36 0.0(3) . . . . ?
C34 C35 C36 C37 -1.1(4) . . . . ?
C35 C36 C37 C38 1.2(4) . . . . ?
C35 C36 C37 N3 -177.7(2) . . . . ?
C34 C33 C38 C37 -1.0(3) . . . . ?
C23 C33 C38 C37 176.95(19) . . . . ?
C36 C37 C38 C33 -0.1(3) . . . . ?
N3 C37 C38 C33 178.8(2) . . . . ?
C31 C25 C39 C44 -123.6(2) . . . . ?
C24 C25 C39 C44 114.2(2) . . . . ?
C26 C25 C39 C44 -5.2(3) . . . . ?
C31 C25 C39 C40 58.3(3) . . . . ?
C24 C25 C39 C40 -63.9(2) . . . . ?
C26 C25 C39 C40 176.76(18) . . . . ?
C44 C39 C40 O10 -178.63(18) . . . . ?
C25 C39 C40 O10 -0.5(3) . . . . ?
C44 C39 C40 C41 1.0(3) . . . . ?
C25 C39 C40 C41 179.14(18) . . . . ?
O10 C40 C41 C42 178.39(19) . . . . ?
C39 C40 C41 C42 -1.2(3) . . . . ?
C40 C41 C42 C43 0.9(3) . . . . ?
C41 C42 C43 C44 -0.5(3) . . . . ?
C41 C42 C43 N4 -179.98(19) . . . . ?
C40 C39 C44 C43 -0.5(3) . . . . ?
C25 C39 C44 C43 -178.74(18) . . . . ?
C42 C43 C44 C39 0.3(3) . . . . ?
N4 C43 C44 C39 179.81(18) . . . . ?
C36 C37 N3 O9 170.6(3) . . . . ?
C38 C37 N3 O9 -8.3(3) . . . . ?
C36 C37 N3 O8 -7.6(4) . . . . ?
C38 C37 N3 O8 173.5(2) . . . . ?
C44 C43 N4 O11 -177.87(18) . . . . ?
C42 C43 N4 O11 1.6(3) . . . . ?
C44 C43 N4 O12 1.8(3) . . . . ?
C42 C43 N4 O12 -178.72(19) . . . . ?
O13 C46 C47 C48 -21.4(5) . . . . ?
O13 C45 C48 C47 0.7(8) . . . . ?
C46 C47 C48 C45 12.6(7) . . . . ?
C47 C46 O13 C45 23.2(5) . . . . ?
C48 C45 O13 C46 -15.2(6) . . . . ?
O14 C50 C51 C52 -35.3(2) . . . . ?
O14 C49 C52 C51 -16.6(3) . . . . ?
C50 C51 C52 C49 31.3(3) . . . . ?
C51 C50 O14 C49 26.3(3) . . . . ?
C52 C49 O14 C50 -5.9(3) . . . . ?
O15 C54 C55 C56 32.2(5) . . . . ?
O15 C53 C56 C55 10.9(7) . . . . ?
C54 C55 C56 C53 -25.8(6) . . . . ?
C55 C54 O15 C53 -28.1(5) . . . . ?
C56 C53 O15 C54 10.2(7) . . . . ?
O15B C54B C55B C56B 49(3) . . . . ?
O15B C53B C56B C55B -12(4) . . . . ?
C54B C55B C56B C53B -22(4) . . . . ?
C56B C53B O15B C54B 43(3) . . . . ?
C55B C54B O15B C53B -58(2) . . . . ?
O16 C58 C59 C60 -29.9(8) . . . . ?
C58 C59 C60 C57 37.3(7) . . . . ?
O16 C57 C60 C59 -31.0(6) . . . . ?
C59 C58 O16 C57 10.2(8) . . . . ?
C60 C57 O16 C58 13.3(7) . . . . ?
O16B C58B C59B C60B 8(3) . . . . ?
O16B C57B C60B C59B -9(3) . . . . ?
C58B C59B C60B C57B 0(3) . . . . ?
C60B C57B O16B C58B 13(3) . . . . ?
C59B C58B O16B C57B -12(2) . . . . ?
O17 C62 C63 C64 25.9(4) . . . . ?
O17 C61 C64 C63 -0.4(5) . . . . ?
C62 C63 C64 C61 -15.6(5) . . . . ?
C64 C61 O17 C62 17.7(5) . . . . ?
C63 C62 O17 C61 -27.4(4) . . . . ?
O17B C62B C63B C64B 36(3) . . . . ?
O17B C61B C64B C63B -26(3) . . . . ?
C62B C63B C64B C61B -5(3) . . . . ?
C63B C62B O17B C61B -58(2) . . . . ?
C64B C61B O17B C62B 51(2) . . . . ?
